data_2235868
loop_
_publ_author_name
'Mohamed, Shaaban K.'
'Horton, Peter N.'
'Akkurt, Mehmet'
'Albayati, Mustafa R.'
'Abdelhamid, Antar A.'

_publ_section_title
;
 (<i>E</i>)-<i>N</i>'-(5-Bromo-2-hydroxybenzylidene)-2-(4-isobutylphenyl)propanohydrazide
;
_journal_coeditor_code IM2391
_journal_issue 8
_journal_name_full 'Acta Crystallographica Section E'
_journal_page_first o2364
_journal_page_last o2365
_journal_paper_doi 10.1107/S1600536812030322
_journal_volume 68
_journal_year 2012
_chemical_formula_iupac 'C20 H23 Br N2 O2'
_chemical_formula_moiety 'C20 H23 Br N2 O2'
_chemical_formula_sum 'C20 H23 Br N2 O2'
_chemical_formula_weight 403.30
_chemical_name_systematic
;
(<i>E</i>)-<i>N</i>'-(5-Bromo-2-hydroxybenzylidene)-2-(4-
isobutylphenyl)propanohydrazide
;
_space_group_IT_number 14
_symmetry_cell_setting monoclinic
_symmetry_space_group_name_Hall '-P 2ybc'
_symmetry_space_group_name_H-M 'P 1 21/c 1'
_atom_sites_solution_hydrogens geom
_atom_sites_solution_primary direct
_atom_sites_solution_secondary difmap
_cell_angle_alpha 90
_cell_angle_beta 90.718(5)
_cell_angle_gamma 90
_cell_formula_units_Z 12
_cell_length_a 16.598(8)
_cell_length_b 35.455(18)
_cell_length_c 9.821(5)
_cell_measurement_reflns_used 14415
_cell_measurement_temperature 100(2)
_cell_measurement_theta_max 30.7
_cell_measurement_theta_min 2.3
_cell_volume 5779(5)
_computing_cell_refinement 'CrystalClear (Rigaku, 2001)'
_computing_data_collection 'CrystalClear (Rigaku, 2001)'
_computing_data_reduction 'CrystalClear (Rigaku, 2001)'
_computing_molecular_graphics 'ORTEP-3 for Windows (Farrugia, 1997)'
_computing_publication_material
;
WinGX (Farrugia, 1999) and PLATON (Spek, 2009)
;
_computing_structure_refinement 'SHELXL97 (Sheldrick, 2008)'
_computing_structure_solution 'SHELXS97 (Sheldrick, 2008)'
_diffrn_ambient_temperature 100(2)
_diffrn_detector_area_resol_mean 28.5714
_diffrn_measured_fraction_theta_full 0.969
_diffrn_measured_fraction_theta_max 0.969
_diffrn_measurement_device
;
AFC12 (Right): Kappa 3 circle
;
_diffrn_measurement_device_type 'Rigaku Saturn724+'
_diffrn_measurement_method 'profile data from \w'
_diffrn_radiation_monochromator Confocal
_diffrn_radiation_type MoK\a
_diffrn_radiation_wavelength 0.71075
_diffrn_reflns_av_R_equivalents 0.0541
_diffrn_reflns_av_sigmaI/netI 0.0529
_diffrn_reflns_limit_h_max 20
_diffrn_reflns_limit_h_min -20
_diffrn_reflns_limit_k_max 44
_diffrn_reflns_limit_k_min -44
_diffrn_reflns_limit_l_max 11
_diffrn_reflns_limit_l_min -12
_diffrn_reflns_number 52355
_diffrn_reflns_reduction_process
;
;
_diffrn_reflns_theta_full 26.50
_diffrn_reflns_theta_max 26.50
_diffrn_reflns_theta_min 2.95
_exptl_absorpt_coefficient_mu 2.149
_exptl_absorpt_correction_T_max 0.918
_exptl_absorpt_correction_T_min 0.879
_exptl_absorpt_correction_type multi-scan
_exptl_absorpt_process_details '(CrystalClear; Rigaku, 2001)'
_exptl_crystal_colour colourless
_exptl_crystal_density_diffrn 1.391
_exptl_crystal_density_method 'not measured'
_exptl_crystal_description slab
_exptl_crystal_F_000 2496
_exptl_crystal_size_max 0.24
_exptl_crystal_size_mid 0.05
_exptl_crystal_size_min 0.04
_refine_diff_density_max 1.048
_refine_diff_density_min -2.391
_refine_ls_extinction_coef 0.0026(3)
_refine_ls_extinction_expression 'Fc* = kFc[1+0.001Fc^2^\l^3^/sin(2\q)]^-1/4^'
_refine_ls_extinction_method 'SHELXL97 (Sheldrick, 2008)'
_refine_ls_goodness_of_fit_ref 1.113
_refine_ls_hydrogen_treatment mixed
_refine_ls_matrix_type full
_refine_ls_number_parameters 748
_refine_ls_number_reflns 11610
_refine_ls_number_restraints 206
_refine_ls_restrained_S_all 1.128
_refine_ls_R_factor_all 0.1106
_refine_ls_R_factor_gt 0.0887
_refine_ls_shift/su_max 0.000
_refine_ls_shift/su_mean 0.000
_refine_ls_structure_factor_coef Fsqd
_refine_ls_weighting_details 'calc w = 1/[\s^2^(Fo^2^)+(0.1019P)^2^+11.0037P] where P=(Fo^2^+2Fc^2^)/3'
_refine_ls_weighting_scheme calc
_refine_ls_wR_factor_gt 0.2260
_refine_ls_wR_factor_ref 0.2455
_reflns_number_gt 9142
_reflns_number_total 11610
_reflns_threshold_expression I>2\s(I)
_cod_data_source_file im2391.cif
_cod_data_source_block I
_cod_original_sg_symbol_H-M 'P 21/c'
_cod_database_code 2235868
_cod_database_fobs_code 2235868

loop_
_symmetry_equiv_pos_site_id
_symmetry_equiv_pos_as_xyz
1 x,y,z
2 -x,1/2+y,1/2-z
3 -x,-y,-z
4 x,1/2-y,1/2+z

loop_
_atom_site_aniso_label
_atom_site_aniso_U_11
_atom_site_aniso_U_22
_atom_site_aniso_U_33
_atom_site_aniso_U_12
_atom_site_aniso_U_13
_atom_site_aniso_U_23
Br21 0.0529(4) 0.0247(3) 0.0529(4) -0.0068(2) 0.0004(3) -0.0071(2)
O21 0.0304(18) 0.0298(15) 0.0292(19) -0.0008(12) -0.0006(14) -0.0009(13)
O22 0.0289(17) 0.0263(15) 0.031(2) 0.0012(12) 0.0022(14) -0.0040(13)
N21 0.031(2) 0.0242(17) 0.032(2) -0.0035(14) -0.0003(17) 0.0062(15)
N22 0.032(2) 0.0260(17) 0.023(2) -0.0068(14) 0.0014(17) 0.0015(15)
C21 0.031(2) 0.026(2) 0.035(3) -0.0014(17) -0.004(2) -0.0013(19)
C22 0.032(2) 0.0233(19) 0.031(3) -0.0006(16) -0.003(2) -0.0037(18)
C23 0.032(2) 0.026(2) 0.022(3) 0.0017(17) -0.0002(19) 0.0002(17)
C24 0.031(2) 0.025(2) 0.026(3) 0.0049(16) -0.0078(19) -0.0003(17)
C25 0.027(2) 0.036(2) 0.036(3) 0.0030(18) -0.001(2) 0.002(2)
C26 0.032(3) 0.029(2) 0.036(3) -0.0036(17) -0.004(2) 0.005(2)
C27 0.036(3) 0.025(2) 0.027(3) -0.0039(17) 0.002(2) -0.0020(18)
C28 0.022(2) 0.0217(19) 0.024(3) 0.0024(15) 0.0005(18) -0.0004(16)
C29 0.025(2) 0.027(2) 0.031(3) 0.0002(16) 0.0035(19) -0.0030(18)
C30 0.021(2) 0.031(2) 0.051(3) -0.0033(17) -0.001(2) -0.007(2)
C31 0.024(2) 0.028(2) 0.031(3) -0.0024(16) 0.0076(19) 0.0026(18)
C32 0.062(3) 0.023(2) 0.032(3) 0.001(2) -0.016(3) -0.0014(19)
C33 0.058(4) 0.029(2) 0.042(3) 0.001(2) -0.023(3) -0.002(2)
C34 0.028(2) 0.025(2) 0.032(3) -0.0077(16) -0.0030(19) 0.0017(18)
C35 0.036(3) 0.028(2) 0.045(3) -0.0009(18) -0.003(2) -0.013(2)
C36 0.034(3) 0.032(2) 0.039(3) 0.0021(18) -0.014(2) -0.009(2)
C37 0.025(2) 0.027(2) 0.045(3) -0.0027(16) 0.0042(19) 0.0062(19)
C38B 0.027(4) 0.032(4) 0.032(4) 0.001(3) 0.008(3) -0.002(3)
C39B 0.037(5) 0.037(5) 0.038(6) 0.007(4) -0.003(4) 0.002(4)
C40B 0.030(4) 0.029(5) 0.040(6) -0.001(3) -0.004(4) 0.009(4)
C40A 0.020(4) 0.033(5) 0.034(6) -0.002(4) 0.003(4) 0.000(4)
C38A 0.013(4) 0.027(4) 0.030(4) -0.006(3) 0.002(3) 0.007(3)
C39A 0.026(5) 0.026(4) 0.027(5) 0.000(3) 0.008(4) 0.009(4)
Br41 0.0961(6) 0.0448(3) 0.0398(4) -0.0357(3) 0.0117(3) -0.0124(2)
O41 0.043(2) 0.0264(16) 0.052(2) 0.0028(13) 0.0212(18) -0.0027(15)
O42 0.0310(17) 0.0346(16) 0.0185(17) 0.0012(12) 0.0027(13) -0.0013(13)
N41 0.0262(19) 0.0227(17) 0.027(2) -0.0030(13) -0.0015(15) 0.0020(14)
N42 0.030(2) 0.0272(17) 0.018(2) -0.0015(14) 0.0054(16) -0.0017(15)
C41 0.047(3) 0.030(2) 0.035(3) -0.008(2) -0.002(2) 0.004(2)
C42 0.036(3) 0.031(2) 0.027(3) -0.0056(18) 0.002(2) 0.0004(19)
C43 0.028(2) 0.026(2) 0.028(3) 0.0011(16) 0.0007(19) 0.0000(18)
C44 0.028(2) 0.029(2) 0.038(3) 0.0085(17) 0.009(2) 0.0056(19)
C45 0.028(3) 0.035(2) 0.055(4) 0.0027(19) 0.010(2) 0.009(2)
C46 0.028(3) 0.037(2) 0.049(3) -0.0053(19) 0.003(2) 0.009(2)
C47 0.028(2) 0.027(2) 0.029(3) 0.0022(17) 0.0036(19) 0.0024(18)
C48 0.025(2) 0.0239(19) 0.021(2) 0.0026(15) 0.0001(18) -0.0021(16)
C49 0.024(2) 0.0253(19) 0.024(2) 0.0007(16) 0.0047(18) 0.0004(17)
C50 0.025(2) 0.032(2) 0.041(3) -0.0020(17) -0.004(2) -0.003(2)
C51 0.024(2) 0.026(2) 0.027(3) 0.0005(16) 0.0037(18) 0.0031(17)
C52 0.034(3) 0.033(2) 0.026(3) 0.0028(18) 0.000(2) 0.0022(19)
C53 0.052(3) 0.034(2) 0.027(3) 0.008(2) 0.007(2) 0.002(2)
C54 0.034(3) 0.045(3) 0.030(3) 0.010(2) 0.005(2) 0.007(2)
C55 0.025(2) 0.045(3) 0.029(3) -0.0035(19) 0.002(2) 0.009(2)
C56 0.029(2) 0.026(2) 0.032(3) -0.0077(17) 0.001(2) 0.0032(18)
C57 0.046(3) 0.053(3) 0.043(3) 0.023(2) 0.004(2) -0.001(2)
C58B 0.037(4) 0.016(3) 0.059(5) 0.005(3) -0.005(4) -0.005(3)
C59B 0.043(4) 0.032(4) 0.046(5) 0.003(3) 0.003(4) -0.006(4)
C60B 0.045(5) 0.042(5) 0.053(6) 0.012(4) -0.008(5) 0.003(4)
C60A 0.020(5) 0.029(5) 0.057(8) 0.002(4) 0.004(5) -0.003(5)
C58A 0.019(4) 0.018(4) 0.056(5) -0.001(3) -0.006(4) -0.010(4)
C59A 0.030(6) 0.033(5) 0.048(6) 0.002(4) 0.000(5) 0.002(5)
Br1 0.1157(7) 0.0423(4) 0.0534(5) -0.0371(3) -0.0287(4) 0.0099(3)
O1 0.035(2) 0.0295(18) 0.108(4) 0.0063(14) 0.012(2) 0.004(2)
O2 0.0301(17) 0.0312(15) 0.0257(19) -0.0006(12) 0.0022(14) 0.0020(13)
N1 0.035(2) 0.0274(19) 0.034(3) -0.0054(15) -0.0088(18) 0.0094(16)
N2 0.038(2) 0.0299(19) 0.025(2) -0.0094(16) -0.0036(18) 0.0047(16)
C1 0.060(4) 0.038(3) 0.058(4) -0.016(3) -0.029(3) 0.016(3)
C2 0.067(4) 0.040(3) 0.036(3) -0.024(3) -0.019(3) 0.011(2)
C3 0.043(3) 0.032(2) 0.040(3) -0.008(2) -0.019(2) 0.010(2)
C4 0.030(3) 0.030(2) 0.082(5) 0.0067(19) -0.010(3) 0.012(3)
C5 0.030(3) 0.034(3) 0.129(7) 0.001(2) -0.002(3) 0.014(3)
C6 0.041(3) 0.038(3) 0.122(7) -0.011(2) -0.023(4) 0.027(3)
C7 0.047(3) 0.038(3) 0.039(3) -0.012(2) -0.009(2) 0.010(2)
C8 0.027(2) 0.0239(19) 0.026(3) 0.0013(16) -0.0051(19) 0.0023(17)
C9 0.031(2) 0.027(2) 0.028(3) 0.0014(17) 0.005(2) 0.0028(18)
C10 0.025(2) 0.034(2) 0.041(3) -0.0007(17) -0.001(2) -0.005(2)
C11 0.027(2) 0.027(2) 0.031(3) -0.0002(16) 0.0066(19) 0.0056(18)
C12 0.025(2) 0.028(2) 0.038(3) -0.0060(16) -0.001(2) 0.0034(19)
C13 0.030(2) 0.026(2) 0.044(3) -0.0048(17) 0.014(2) 0.001(2)
C14 0.043(3) 0.036(2) 0.033(3) 0.009(2) 0.004(2) 0.004(2)
C15 0.069(4) 0.057(3) 0.025(3) 0.030(3) -0.004(3) 0.000(2)
C16 0.049(3) 0.039(3) 0.025(3) 0.015(2) 0.000(2) 0.000(2)
C17 0.065(4) 0.051(3) 0.043(4) 0.028(3) 0.008(3) 0.008(3)
C18 0.066(4) 0.028(2) 0.031(3) 0.017(2) -0.017(3) -0.008(2)
C19 0.110(6) 0.031(3) 0.026(3) -0.001(3) 0.001(3) 0.001(2)
C20 0.077(4) 0.035(3) 0.070(5) 0.024(3) -0.041(4) -0.014(3)

loop_
_atom_site_type_symbol
_atom_site_label
_atom_site_fract_x
_atom_site_fract_y
_atom_site_fract_z
_atom_site_U_iso_or_equiv
_atom_site_thermal_displace_type
_atom_site_calc_flag
_atom_site_refinement_flags
_atom_site_occupancy
_atom_site_disorder_assembly
_atom_site_disorder_group
Br Br21 0.12220(3) 0.444800(10) 0.67351(6) 0.0435(2) Uani d . 1.000 . .
O O21 0.10230(19) 0.30610(8) 0.3163(3) 0.0298(10) Uani d . 1.000 . .
O O22 -0.08833(18) 0.23640(8) 0.2778(3) 0.0287(10) Uani d . 1.000 . .
N N21 -0.0232(2) 0.28565(10) 0.4569(4) 0.0291(11) Uani d . 1.000 . .
N N22 -0.0819(2) 0.25980(10) 0.4931(4) 0.0270(11) Uani d D 1.000 . .
C C21 0.1163(3) 0.40014(12) 0.5648(5) 0.0307(14) Uani d . 1.000 . .
C C22 0.0579(3) 0.37356(11) 0.5913(5) 0.0288(14) Uani d . 1.000 . .
C C23 0.0516(3) 0.34093(11) 0.5091(5) 0.0267(14) Uani d . 1.000 . .
C C24 0.1058(3) 0.33634(11) 0.4009(5) 0.0274(14) Uani d . 1.000 . .
C C25 0.1656(3) 0.36308(13) 0.3798(5) 0.0330(14) Uani d . 1.000 . .
C C26 0.1709(3) 0.39512(12) 0.4603(5) 0.0324(16) Uani d . 1.000 . .
C C27 -0.0107(3) 0.31331(12) 0.5387(5) 0.0293(16) Uani d . 1.000 . .
C C28 -0.1099(2) 0.23528(11) 0.3976(5) 0.0226(14) Uani d . 1.000 . .
C C29 -0.1658(3) 0.20436(12) 0.4520(5) 0.0276(14) Uani d . 1.000 . .
C C30 -0.2352(3) 0.19854(12) 0.3502(5) 0.0344(14) Uani d . 1.000 . .
C C31 -0.1140(3) 0.16919(12) 0.4768(5) 0.0276(14) Uani d . 1.000 . .
C C32 -0.0604(3) 0.16906(12) 0.5856(5) 0.0391(16) Uani d . 1.000 . .
C C33 -0.0097(3) 0.13855(13) 0.6100(6) 0.0432(18) Uani d . 1.000 . .
C C34 -0.0116(3) 0.10662(12) 0.5271(5) 0.0284(14) Uani d . 1.000 A .
C C35 -0.0662(3) 0.10676(12) 0.4199(6) 0.0364(16) Uani d . 1.000 . .
C C36 -0.1164(3) 0.13770(13) 0.3935(5) 0.0351(16) Uani d . 1.000 . .
C C37 0.0436(3) 0.07391(12) 0.5580(5) 0.0323(14) Uani d DU 1.000 . .
C C38B 0.0359(5) 0.0566(2) 0.7002(9) 0.030(2) Uani d DUP 0.516(8) A 2
C C39B 0.0989(6) 0.0260(3) 0.7328(11) 0.037(3) Uani d DUP 0.516(8) A 2
C C40B -0.0496(5) 0.0403(3) 0.7117(12) 0.033(3) Uani d DUP 0.516(8) A 2
C C40A -0.0359(6) 0.0545(3) 0.7730(11) 0.029(3) Uani d DUP 0.484(8) A 1
C C38A 0.0021(5) 0.0414(2) 0.6429(9) 0.023(2) Uani d DUP 0.484(8) A 1
C C39A 0.0658(5) 0.0112(2) 0.6694(10) 0.026(3) Uani d DUP 0.484(8) A 1
Br Br41 0.44109(5) 0.44893(2) 0.68524(6) 0.0601(3) Uani d . 1.000 . .
O O41 0.4368(2) 0.30688(9) 0.3470(4) 0.0403(11) Uani d . 1.000 . .
O O42 0.24456(19) 0.23801(8) 0.2882(3) 0.0280(10) Uani d . 1.000 . .
N N41 0.3033(2) 0.28849(9) 0.4680(4) 0.0253(11) Uani d . 1.000 . .
N N42 0.2440(2) 0.26253(10) 0.5018(4) 0.0250(11) Uani d D 1.000 . .
C C41 0.4393(3) 0.40321(13) 0.5840(5) 0.0374(16) Uani d . 1.000 . .
C C42 0.3779(3) 0.37751(12) 0.6016(5) 0.0313(16) Uani d . 1.000 . .
C C43 0.3753(3) 0.34426(12) 0.5238(5) 0.0273(14) Uani d . 1.000 . .
C C44 0.4363(3) 0.33784(12) 0.4274(5) 0.0316(14) Uani d . 1.000 . .
C C45 0.4982(3) 0.36399(13) 0.4135(6) 0.0393(18) Uani d . 1.000 . .
C C46 0.5000(3) 0.39663(13) 0.4910(6) 0.0380(16) Uani d . 1.000 . .
C C47 0.3112(3) 0.31681(11) 0.5482(5) 0.0280(14) Uani d . 1.000 . .
C C48 0.2216(2) 0.23641(11) 0.4067(4) 0.0233(11) Uani d . 1.000 . .
C C49 0.1677(2) 0.20507(11) 0.4602(5) 0.0244(11) Uani d . 1.000 . .
C C50 0.0997(3) 0.19782(12) 0.3567(5) 0.0327(14) Uani d . 1.000 . .
C C51 0.2232(3) 0.17083(11) 0.4861(5) 0.0256(14) Uani d . 1.000 . .
C C52 0.2170(3) 0.13776(12) 0.4111(5) 0.0310(16) Uani d . 1.000 . .
C C53 0.2700(3) 0.10772(13) 0.4361(5) 0.0376(16) Uani d . 1.000 . .
C C54 0.3317(3) 0.11032(14) 0.5330(5) 0.0363(17) Uani d . 1.000 B .
C C55 0.3365(3) 0.14371(13) 0.6076(5) 0.0330(16) Uani d . 1.000 . .
C C56 0.2831(3) 0.17339(12) 0.5861(5) 0.0290(14) Uani d . 1.000 . .
C C57 0.3903(3) 0.07850(16) 0.5587(6) 0.0473(17) Uani d DU 1.000 . .
C C58B 0.3678(5) 0.0570(2) 0.6982(11) 0.037(2) Uani d DUP 0.580(8) B 2
C C59B 0.2825(5) 0.0407(2) 0.7121(10) 0.040(3) Uani d DUP 0.580(8) B 2
C C60B 0.4306(6) 0.0261(3) 0.7307(12) 0.047(3) Uani d DUP 0.580(8) B 2
C C60A 0.4291(6) 0.0162(3) 0.6349(15) 0.035(4) Uani d DUP 0.420(8) B 1
C C58A 0.3637(6) 0.0455(3) 0.6409(11) 0.031(3) Uani d DUP 0.420(8) B 1
C C59A 0.3349(7) 0.0567(3) 0.7758(12) 0.037(3) Uani d DUP 0.420(8) B 1
Br Br1 0.77454(5) 0.44894(2) 0.67199(7) 0.0707(3) Uani d . 1.000 . .
O O1 0.7758(2) 0.30621(10) 0.3347(5) 0.0574(16) Uani d . 1.000 . .
O O2 0.57913(18) 0.23839(8) 0.2775(3) 0.0290(10) Uani d . 1.000 . .
N N1 0.6427(2) 0.28700(10) 0.4587(4) 0.0322(14) Uani d . 1.000 . .
N N2 0.5836(2) 0.26125(10) 0.4922(4) 0.0310(11) Uani d D 1.000 . .
C C1 0.7770(4) 0.40254(15) 0.5740(7) 0.052(2) Uani d . 1.000 . .
C C2 0.7170(4) 0.37598(14) 0.5938(6) 0.0478(19) Uani d . 1.000 . .
C C3 0.7158(3) 0.34256(13) 0.5156(6) 0.0385(16) Uani d . 1.000 . .
C C4 0.7757(3) 0.33707(13) 0.4165(7) 0.047(2) Uani d . 1.000 . .
C C5 0.8363(3) 0.36378(15) 0.4021(8) 0.064(3) Uani d . 1.000 . .
C C6 0.8373(4) 0.39631(16) 0.4801(8) 0.067(3) Uani d . 1.000 . .
C C7 0.6528(3) 0.31489(14) 0.5406(6) 0.0414(17) Uani d . 1.000 . .
C C8 0.5571(3) 0.23665(11) 0.3958(5) 0.0257(14) Uani d . 1.000 . .
C C9 0.5005(3) 0.20593(12) 0.4476(5) 0.0286(14) Uani d . 1.000 . .
C C10 0.4334(3) 0.19931(13) 0.3409(5) 0.0334(14) Uani d . 1.000 . .
C C11 0.5533(3) 0.17124(12) 0.4790(5) 0.0283(14) Uani d . 1.000 . .
C C12 0.5549(3) 0.13965(12) 0.3948(5) 0.0304(14) Uani d . 1.000 . .
C C13 0.6077(3) 0.10950(12) 0.4227(5) 0.0332(14) Uani d . 1.000 . .
C C14 0.6619(3) 0.11110(13) 0.5322(5) 0.0373(16) Uani d . 1.000 . .
C C15 0.6575(4) 0.14264(16) 0.6173(6) 0.0504(19) Uani d . 1.000 . .
C C16 0.6044(3) 0.17217(14) 0.5919(5) 0.0377(17) Uani d . 1.000 . .
C C17 0.7208(4) 0.07928(16) 0.5611(6) 0.053(2) Uani d . 1.000 . .
C C18 0.6820(4) 0.04430(13) 0.6358(5) 0.0418(18) Uani d D 1.000 . .
C C19 0.6476(4) 0.05617(14) 0.7730(5) 0.056(2) Uani d D 1.000 . .
C C20 0.7453(4) 0.01358(15) 0.6537(7) 0.061(2) Uani d D 1.000 . .
H H21 0.06000 0.29380 0.33100 0.0450 Uiso c R 1.000 . .
H H26 0.21140 0.41340 0.44410 0.0390 Uiso c R 1.000 . .
H H27 -0.04210 0.31580 0.61850 0.0360 Uiso c R 1.000 . .
H H29 -0.18840 0.21290 0.54080 0.0330 Uiso c R 1.000 . .
H H30A -0.26550 0.22210 0.34000 0.0520 Uiso c R 1.000 . .
H H22 0.02190 0.37720 0.66470 0.0350 Uiso c R 1.000 . .
H H22A -0.098(3) 0.2578(14) 0.5776(17) 0.0320 Uiso d D 1.000 . .
H H25 0.20340 0.35930 0.30920 0.0400 Uiso c R 1.000 . .
H H33 0.02710 0.13950 0.68480 0.0520 Uiso c R 1.000 . .
H H35 -0.06970 0.08530 0.36240 0.0430 Uiso c R 1.000 . .
H H36 -0.15260 0.13710 0.31780 0.0420 Uiso c R 1.000 . .
H H37C 0.09990 0.08240 0.54620 0.0380 Uiso d RP 0.516(8) A 2
H H37D 0.03300 0.05390 0.48990 0.0380 Uiso d RP 0.516(8) A 2
H H38B 0.04210 0.07730 0.76890 0.0370 Uiso c RP 0.516(8) A 2
H H39D 0.12960 0.02030 0.65070 0.0560 Uiso c RP 0.516(8) A 2
H H39E 0.07160 0.00310 0.76400 0.0560 Uiso c RP 0.516(8) A 2
H H39F 0.13570 0.03510 0.80440 0.0560 Uiso c RP 0.516(8) A 2
H H40D -0.05610 0.02900 0.80200 0.0500 Uiso c RP 0.516(8) A 2
H H40E -0.05790 0.02100 0.64160 0.0500 Uiso c RP 0.516(8) A 2
H H40F -0.08920 0.06050 0.69900 0.0500 Uiso c RP 0.516(8) A 2
H H30B -0.27100 0.17870 0.38350 0.0520 Uiso c R 1.000 . .
H H30C -0.21350 0.19110 0.26180 0.0520 Uiso c R 1.000 . .
H H32 -0.05810 0.19020 0.64480 0.0470 Uiso c R 1.000 . .
H H37A 0.09110 0.08330 0.60960 0.0380 Uiso c RP 0.484(8) A 1
H H37B 0.06290 0.06320 0.47120 0.0380 Uiso c RP 0.484(8) A 1
H H38A -0.04120 0.03000 0.58440 0.0280 Uiso c RP 0.484(8) A 1
H H39A 0.05670 -0.00040 0.75840 0.0390 Uiso c RP 0.484(8) A 1
H H39B 0.11950 0.02270 0.66860 0.0390 Uiso c RP 0.484(8) A 1
H H39C 0.06220 -0.00810 0.59830 0.0390 Uiso c RP 0.484(8) A 1
H H40A -0.05820 0.03280 0.82140 0.0430 Uiso c RP 0.484(8) A 1
H H40B -0.07920 0.07250 0.75170 0.0430 Uiso c RP 0.484(8) A 1
H H40C 0.00490 0.06690 0.83060 0.0430 Uiso c RP 0.484(8) A 1
H H41 0.39570 0.29380 0.36220 0.0600 Uiso c R 1.000 . .
H H46 0.54240 0.41440 0.48050 0.0450 Uiso c R 1.000 . .
H H47 0.27580 0.32000 0.62260 0.0340 Uiso c R 1.000 . .
H H49 0.14390 0.21330 0.54850 0.0290 Uiso c R 1.000 . .
H H50A 0.06480 0.17760 0.39030 0.0490 Uiso c R 1.000 . .
H H42 0.33730 0.38230 0.66660 0.0380 Uiso c R 1.000 . .
H H42A 0.231(3) 0.2602(13) 0.5882(13) 0.0300 Uiso d D 1.000 . .
H H45 0.53970 0.35940 0.35000 0.0470 Uiso c R 1.000 . .
H H53 0.26370 0.08500 0.38570 0.0450 Uiso c R 1.000 . .
H H55 0.37760 0.14630 0.67530 0.0390 Uiso c R 1.000 . .
H H56 0.28750 0.19550 0.64000 0.0350 Uiso c R 1.000 . .
H H57C 0.44610 0.08840 0.56230 0.0570 Uiso d RP 0.580(8) B 2
H H57D 0.38680 0.05960 0.48460 0.0570 Uiso d RDP 0.580(8) B 2
H H58B 0.37370 0.07620 0.77230 0.0450 Uiso c RP 0.580(8) B 2
H H59D 0.27450 0.02040 0.64540 0.0600 Uiso c RP 0.580(8) B 2
H H59E 0.24270 0.06060 0.69560 0.0600 Uiso c RP 0.580(8) B 2
H H59F 0.27590 0.03060 0.80420 0.0600 Uiso c RP 0.580(8) B 2
H H60D 0.42000 0.01540 0.82060 0.0700 Uiso c RP 0.580(8) B 2
H H60E 0.48470 0.03720 0.73030 0.0700 Uiso c RP 0.580(8) B 2
H H60F 0.42700 0.00620 0.66170 0.0700 Uiso c RP 0.580(8) B 2
H H50B 0.12270 0.19030 0.26950 0.0490 Uiso c R 1.000 . .
H H50C 0.06800 0.22090 0.34420 0.0490 Uiso c R 1.000 . .
H H52 0.17660 0.13550 0.34230 0.0370 Uiso c R 1.000 . .
H H57A 0.40770 0.06890 0.46910 0.0570 Uiso c RP 0.420(8) B 1
H H57B 0.43860 0.08930 0.60430 0.0570 Uiso c RP 0.420(8) B 1
H H58A 0.31610 0.03450 0.59150 0.0370 Uiso c RP 0.420(8) B 1
H H59A 0.31780 0.03430 0.82600 0.0550 Uiso c RP 0.420(8) B 1
H H59B 0.28920 0.07400 0.76510 0.0550 Uiso c RP 0.420(8) B 1
H H59C 0.37850 0.06930 0.82620 0.0550 Uiso c RP 0.420(8) B 1
H H60A 0.41150 -0.00670 0.68210 0.0530 Uiso c RP 0.420(8) B 1
H H60B 0.47800 0.02600 0.67920 0.0530 Uiso c RP 0.420(8) B 1
H H60C 0.44030 0.01020 0.53960 0.0530 Uiso c RP 0.420(8) B 1
H H1 0.73160 0.29480 0.34140 0.0860 Uiso c R 1.000 . .
H H2 0.67680 0.38020 0.66000 0.0570 Uiso c R 1.000 . .
H H2A 0.568(3) 0.2589(14) 0.5769(18) 0.0370 Uiso d D 1.000 . .
H H5 0.87770 0.35970 0.33780 0.0770 Uiso c R 1.000 . .
H H6 0.87920 0.41430 0.46930 0.0800 Uiso c R 1.000 . .
H H7 0.61920 0.31750 0.61750 0.0500 Uiso c R 1.000 . .
H H9 0.47550 0.21480 0.53400 0.0340 Uiso c R 1.000 . .
H H10A 0.39680 0.17970 0.37340 0.0500 Uiso c R 1.000 . .
H H10B 0.45730 0.19130 0.25500 0.0500 Uiso c R 1.000 . .
H H10C 0.40330 0.22280 0.32640 0.0500 Uiso c R 1.000 . .
H H12 0.52000 0.13850 0.31760 0.0360 Uiso c R 1.000 . .
H H13 0.60640 0.08780 0.36620 0.0400 Uiso c R 1.000 . .
H H15 0.69200 0.14390 0.69510 0.0600 Uiso c R 1.000 . .
H H16 0.60310 0.19310 0.65210 0.0450 Uiso c R 1.000 . .
H H17A 0.76570 0.08910 0.61810 0.0630 Uiso c R 1.000 . .
H H17B 0.74370 0.07070 0.47390 0.0630 Uiso c R 1.000 . .
H H18 0.63710 0.03420 0.57750 0.0500 Uiso c R 1.000 . .
H H19A 0.60770 0.07620 0.75890 0.0840 Uiso c R 1.000 . .
H H19B 0.69130 0.06550 0.83210 0.0840 Uiso c R 1.000 . .
H H19C 0.62190 0.03440 0.81610 0.0840 Uiso c R 1.000 . .
H H20A 0.72130 -0.00820 0.69910 0.0910 Uiso c R 1.000 . .
H H20B 0.79020 0.02320 0.70920 0.0910 Uiso c R 1.000 . .
H H20C 0.76520 0.00590 0.56420 0.0910 Uiso c R 1.000 . .

loop_
_atom_type_symbol
_atom_type_description
_atom_type_scat_dispersion_real
_atom_type_scat_dispersion_imag
_atom_type_scat_source
C C 0.0033 0.0016 ' International Tables Vol C Tables 4.2.6.8 and 6.1.1.4'
H H 0.0000 0.0000 ' International Tables Vol C Tables 4.2.6.8 and 6.1.1.4'
Br Br -0.2901 2.4595 ' International Tables Vol C Tables 4.2.6.8 and 6.1.1.4'
N N 0.0061 0.0033 ' International Tables Vol C Tables 4.2.6.8 and 6.1.1.4'
O O 0.0106 0.0060 ' International Tables Vol C Tables 4.2.6.8 and 6.1.1.4'

loop_
_geom_angle_atom_site_label_1
_geom_angle_atom_site_label_2
_geom_angle_atom_site_label_3
_geom_angle
_geom_angle_publ_flag
C24 O21 H21 110.00 no
C44 O41 H41 109.00 no
C4 O1 H1 110.00 no
N22 N21 C27 117.0(4) no
N21 N22 C28 118.8(4) no
N21 N22 H22A 121(3) no
C28 N22 H22A 120(3) no
N42 N41 C47 116.0(4) no
N41 N42 C48 118.3(4) no
C48 N42 H42A 122(3) no
N41 N42 H42A 118(3) no
N2 N1 C7 116.5(4) no
N1 N2 C8 118.9(4) no
C8 N2 H2A 120(3) no
N1 N2 H2A 120(3) no
Br21 C21 C22 119.5(4) no
C22 C21 C26 121.2(4) no
Br21 C21 C26 119.3(3) no
C21 C22 C23 119.9(4) no
C24 C23 C27 122.3(4) no
C22 C23 C24 118.8(4) no
C22 C23 C27 118.9(4) no
O21 C24 C25 118.2(4) no
O21 C24 C23 122.0(4) no
C23 C24 C25 119.8(4) no
C24 C25 C26 121.0(5) no
C21 C26 C25 119.3(4) no
N21 C27 C23 119.9(4) no
N22 C28 C29 114.8(4) no
O22 C28 C29 122.5(4) no
O22 C28 N22 122.5(4) no
C30 C29 C31 114.2(4) no
C28 C29 C30 108.8(4) no
C28 C29 C31 107.2(4) no
C29 C31 C36 123.4(4) no
C29 C31 C32 118.7(4) no
C32 C31 C36 117.9(4) no
C31 C32 C33 121.2(4) no
C32 C33 C34 121.5(5) no
C33 C34 C35 116.9(4) no
C35 C34 C37 123.2(4) no
C33 C34 C37 119.9(4) no
C34 C35 C36 121.8(4) no
C31 C36 C35 120.7(5) no
C34 C37 C38B 115.8(5) no
C34 C37 C38A 113.5(5) no
C37 C38A C39A 107.2(6) no
C37 C38A C40A 114.3(6) no
C39A C38A C40A 111.6(8) no
C39B C38B C40B 110.2(7) no
C37 C38B C40B 107.8(7) no
C37 C38B C39B 114.1(7) no
C23 C22 H22 120.00 no
C21 C22 H22 120.00 no
C24 C25 H25 119.00 no
C26 C25 H25 120.00 no
C21 C26 H26 120.00 no
C25 C26 H26 120.00 no
C23 C27 H27 120.00 no
N21 C27 H27 120.00 no
C30 C29 H29 109.00 no
C28 C29 H29 109.00 no
C31 C29 H29 109.00 no
H30B C30 H30C 109.00 no
C29 C30 H30B 109.00 no
C29 C30 H30A 109.00 no
H30A C30 H30C 109.00 no
H30A C30 H30B 109.00 no
C29 C30 H30C 109.00 no
C33 C32 H32 119.00 no
C31 C32 H32 119.00 no
C34 C33 H33 119.00 no
C32 C33 H33 119.00 no
C36 C35 H35 119.00 no
C34 C35 H35 119.00 no
C35 C36 H36 120.00 no
C31 C36 H36 120.00 no
C34 C37 H37C 108.00 no
C38A C37 H37A 109.00 no
H37A C37 H37B 108.00 no
C38B C37 H37D 108.00 no
C38A C37 H37B 109.00 no
C38B C37 H37C 109.00 no
C34 C37 H37D 108.00 no
H37C C37 H37D 107.00 no
C34 C37 H37A 109.00 no
C34 C37 H37B 109.00 no
C39A C38A H38A 108.00 no
C40A C38A H38A 108.00 no
C37 C38A H38A 108.00 no
C40B C38B H38B 108.00 no
C39B C38B H38B 108.00 no
C37 C38B H38B 108.00 no
H39A C39A H39C 110.00 no
C38A C39A H39C 109.00 no
H39A C39A H39B 109.00 no
C38A C39A H39B 110.00 no
H39B C39A H39C 109.00 no
C38A C39A H39A 109.00 no
C38B C39B H39F 109.00 no
C38B C39B H39D 109.00 no
C38B C39B H39E 109.00 no
H39D C39B H39F 109.00 no
H39D C39B H39E 109.00 no
H39E C39B H39F 110.00 no
H40A C40A H40B 110.00 no
H40A C40A H40C 110.00 no
C38A C40A H40B 109.00 no
C38A C40A H40A 110.00 no
C38A C40A H40C 110.00 no
H40B C40A H40C 109.00 no
H40D C40B H40E 110.00 no
H40D C40B H40F 109.00 no
C38B C40B H40D 109.00 no
C38B C40B H40F 110.00 no
C38B C40B H40E 109.00 no
H40E C40B H40F 109.00 no
Br41 C41 C42 120.3(4) no
C42 C41 C46 121.0(4) no
Br41 C41 C46 118.7(4) no
C41 C42 C43 120.2(5) no
C42 C43 C47 119.1(4) no
C44 C43 C47 122.1(4) no
C42 C43 C44 118.8(4) no
C43 C44 C45 119.6(4) no
O41 C44 C45 118.3(4) no
O41 C44 C43 122.1(4) no
C44 C45 C46 120.9(5) no
C41 C46 C45 119.4(4) no
N41 C47 C43 119.3(4) no
O42 C48 C49 123.4(4) no
O42 C48 N42 122.1(4) no
N42 C48 C49 114.5(4) no
C50 C49 C51 114.3(4) no
C48 C49 C50 108.9(4) no
C48 C49 C51 106.2(3) no
C49 C51 C52 122.5(4) no
C49 C51 C56 119.0(4) no
C52 C51 C56 118.5(4) no
C51 C52 C53 120.5(5) no
C52 C53 C54 121.6(4) no
C53 C54 C57 122.1(4) no
C55 C54 C57 121.0(5) no
C53 C54 C55 116.9(4) no
C54 C55 C56 122.1(5) no
C51 C56 C55 120.4(4) no
C54 C57 C58A 118.9(5) no
C54 C57 C58B 109.8(5) no
C57 C58A C59A 112.2(8) no
C59A C58A C60A 117.7(10) no
C57 C58A C60A 107.6(8) no
C59B C58B C60B 109.6(7) no
C57 C58B C60B 110.4(7) no
C57 C58B C59B 118.4(7) no
C41 C42 H42 120.00 no
C43 C42 H42 120.00 no
C46 C45 H45 120.00 no
C44 C45 H45 120.00 no
C45 C46 H46 120.00 no
C41 C46 H46 120.00 no
C43 C47 H47 120.00 no
N41 C47 H47 120.00 no
C48 C49 H49 109.00 no
C51 C49 H49 109.00 no
C50 C49 H49 109.00 no
C49 C50 H50A 109.00 no
H50A C50 H50B 109.00 no
C49 C50 H50B 110.00 no
C49 C50 H50C 109.00 no
H50A C50 H50C 110.00 no
H50B C50 H50C 109.00 no
C53 C52 H52 120.00 no
C51 C52 H52 120.00 no
C54 C53 H53 119.00 no
C52 C53 H53 119.00 no
C54 C55 H55 119.00 no
C56 C55 H55 119.00 no
C55 C56 H56 120.00 no
C51 C56 H56 120.00 no
C54 C57 H57D 111.00 no
C58B C57 H57C 111.00 no
C54 C57 H57C 110.00 no
C58A C57 H57B 108.00 no
C54 C57 H57A 108.00 no
C54 C57 H57B 108.00 no
H57A C57 H57B 107.00 no
C58B C57 H57D 107.00 no
H57C C57 H57D 108.00 no
C58A C57 H57A 108.00 no
C59A C58A H58A 106.00 no
C57 C58A H58A 106.00 no
C60A C58A H58A 106.00 no
C60B C58B H58B 106.00 no
C59B C58B H58B 106.00 no
C57 C58B H58B 106.00 no
H59A C59A H59B 109.00 no
C58A C59A H59C 109.00 no
H59A C59A H59C 109.00 no
C58A C59A H59A 110.00 no
H59B C59A H59C 110.00 no
C58A C59A H59B 109.00 no
H59D C59B H59E 109.00 no
C58B C59B H59D 109.00 no
H59D C59B H59F 109.00 no
C58B C59B H59F 109.00 no
H59E C59B H59F 109.00 no
C58B C59B H59E 110.00 no
C58A C60A H60C 109.00 no
H60A C60A H60B 109.00 no
C58A C60A H60B 109.00 no
H60B C60A H60C 110.00 no
H60A C60A H60C 109.00 no
C58A C60A H60A 109.00 no
C58B C60B H60E 109.00 no
C58B C60B H60F 109.00 no
C58B C60B H60D 109.00 no
H60D C60B H60F 110.00 no
H60E C60B H60F 110.00 no
H60D C60B H60E 110.00 no
Br1 C1 C2 119.7(5) no
Br1 C1 C6 119.6(4) no
C2 C1 C6 120.7(5) no
C1 C2 C3 119.9(6) no
C4 C3 C7 122.4(5) no
C2 C3 C4 119.0(5) no
C2 C3 C7 118.6(5) no
O1 C4 C3 121.6(4) no
O1 C4 C5 118.9(5) no
C3 C4 C5 119.5(5) no
C4 C5 C6 121.0(6) no
C1 C6 C5 119.8(6) no
N1 C7 C3 120.1(5) no
O2 C8 C9 122.9(4) no
O2 C8 N2 122.1(4) no
N2 C8 C9 114.9(4) no
C8 C9 C10 109.0(4) no
C8 C9 C11 106.6(4) no
C10 C9 C11 114.9(4) no
C12 C11 C16 118.5(4) no
C9 C11 C16 118.8(4) no
C9 C11 C12 122.6(4) no
C11 C12 C13 120.8(4) no
C12 C13 C14 120.9(4) no
C13 C14 C15 117.1(5) no
C13 C14 C17 121.5(4) no
C15 C14 C17 121.4(5) no
C14 C15 C16 122.2(5) no
C11 C16 C15 120.4(5) no
C14 C17 C18 113.9(5) no
C17 C18 C19 110.6(4) no
C17 C18 C20 109.3(5) no
C19 C18 C20 111.1(5) no
C1 C2 H2 120.00 no
C3 C2 H2 120.00 no
C4 C5 H5 120.00 no
C6 C5 H5 119.00 no
C1 C6 H6 120.00 no
C5 C6 H6 120.00 no
N1 C7 H7 120.00 no
C3 C7 H7 120.00 no
C8 C9 H9 109.00 no
C10 C9 H9 109.00 no
C11 C9 H9 109.00 no
C9 C10 H10A 109.00 no
C9 C10 H10B 109.00 no
C9 C10 H10C 109.00 no
H10A C10 H10B 110.00 no
H10A C10 H10C 109.00 no
H10B C10 H10C 109.00 no
C11 C12 H12 120.00 no
C13 C12 H12 120.00 no
C12 C13 H13 120.00 no
C14 C13 H13 120.00 no
C14 C15 H15 119.00 no
C16 C15 H15 119.00 no
C11 C16 H16 120.00 no
C15 C16 H16 120.00 no
C14 C17 H17A 109.00 no
C14 C17 H17B 109.00 no
C18 C17 H17A 109.00 no
C18 C17 H17B 109.00 no
H17A C17 H17B 108.00 no
C17 C18 H18 109.00 no
C19 C18 H18 109.00 no
C20 C18 H18 109.00 no
C18 C19 H19A 110.00 no
C18 C19 H19B 109.00 no
C18 C19 H19C 109.00 no
H19A C19 H19B 109.00 no
H19A C19 H19C 110.00 no
H19B C19 H19C 109.00 no
C18 C20 H20A 109.00 no
C18 C20 H20B 110.00 no
C18 C20 H20C 110.00 no
H20A C20 H20B 109.00 no
H20A C20 H20C 109.00 no
H20B C20 H20C 109.00 no

loop_
_geom_bond_atom_site_label_1
_geom_bond_atom_site_label_2
_geom_bond_distance
_geom_bond_publ_flag
Br21 C21 1.912(5) no
Br41 C41 1.902(5) no
Br1 C1 1.907(6) no
O21 C24 1.357(5) no
O22 C28 1.235(6) no
O21 H21 0.8400 no
O41 C44 1.352(6) no
O42 C48 1.230(5) no
O41 H41 0.8400 no
O1 C4 1.357(7) no
O2 C8 1.224(6) no
O1 H1 0.8400 no
N21 C27 1.283(6) no
N21 N22 1.387(5) no
N22 C28 1.357(6) no
N22 H22A 0.88(2) no
N41 N42 1.391(5) no
N41 C47 1.282(6) no
N42 C48 1.364(5) no
N42 H42A 0.882(18) no
N1 N2 1.383(5) no
N1 C7 1.284(7) no
N2 C8 1.357(6) no
N2 H2A 0.88(2) no
C21 C26 1.389(7) no
C21 C22 1.379(7) no
C22 C23 1.414(6) no
C23 C27 1.456(7) no
C23 C24 1.410(7) no
C24 C25 1.390(7) no
C25 C26 1.386(7) no
C28 C29 1.536(6) no
C29 C30 1.530(7) no
C29 C31 1.532(6) no
C31 C36 1.384(7) no
C31 C32 1.382(7) no
C32 C33 1.390(7) no
C33 C34 1.395(7) no
C34 C37 1.507(6) no
C34 C35 1.381(7) no
C35 C36 1.400(7) no
C37 C38A 1.585(9) no
C37 C38B 1.532(10) no
C38A C40A 1.505(14) no
C38A C39A 1.525(11) no
C38B C39B 1.538(13) no
C38B C40B 1.538(12) no
C22 H22 0.9500 no
C25 H25 0.9500 no
C26 H26 0.9500 no
C27 H27 0.9500 no
C29 H29 1.0000 no
C30 H30C 0.9800 no
C30 H30A 0.9800 no
C30 H30B 0.9800 no
C32 H32 0.9500 no
C33 H33 0.9500 no
C35 H35 0.9500 no
C36 H36 0.9500 no
C37 H37C 0.9900 no
C37 H37D 0.9900 no
C37 H37B 0.9900 no
C37 H37A 0.9900 no
C38A H38A 1.0000 no
C38B H38B 1.0000 no
C39A H39C 0.9800 no
C39A H39B 0.9800 no
C39A H39A 0.9800 no
C39B H39F 0.9800 no
C39B H39D 0.9800 no
C39B H39E 0.9800 no
C40A H40B 0.9800 no
C40A H40A 0.9800 no
C40A H40C 0.9800 no
C40B H40D 0.9800 no
C40B H40F 0.9800 no
C40B H40E 0.9800 no
C41 C42 1.380(7) no
C41 C46 1.388(7) no
C42 C43 1.405(6) no
C43 C44 1.413(7) no
C43 C47 1.464(7) no
C44 C45 1.392(7) no
C45 C46 1.385(7) no
C48 C49 1.524(5) no
C49 C51 1.543(6) no
C49 C50 1.531(6) no
C51 C52 1.388(6) no
C51 C56 1.392(7) no
C52 C53 1.401(7) no
C53 C54 1.392(7) no
C54 C57 1.509(7) no
C54 C55 1.394(7) no
C55 C56 1.390(7) no
C57 C58B 1.616(12) no
C57 C58A 1.492(12) no
C58A C59A 1.469(16) no
C58A C60A 1.504(15) no
C58B C60B 1.543(13) no
C58B C59B 1.537(12) no
C42 H42 0.9500 no
C45 H45 0.9500 no
C46 H46 0.9500 no
C47 H47 0.9500 no
C49 H49 1.0000 no
C50 H50C 0.9800 no
C50 H50A 0.9800 no
C50 H50B 0.9800 no
C52 H52 0.9500 no
C53 H53 0.9500 no
C55 H55 0.9500 no
C56 H56 0.9500 no
C57 H57A 0.9900 no
C57 H57D 0.9900 no
C57 H57B 0.9900 no
C57 H57C 0.9900 no
C58A H58A 1.0000 no
C58B H58B 1.0000 no
C59A H59A 0.9800 no
C59A H59C 0.9800 no
C59A H59B 0.9800 no
C59B H59D 0.9800 no
C59B H59E 0.9800 no
C59B H59F 0.9800 no
C60A H60C 0.9800 no
C60A H60B 0.9800 no
C60A H60A 0.9800 no
C60B H60F 0.9800 no
C60B H60D 0.9800 no
C60B H60E 0.9800 no
C1 C6 1.387(10) no
C1 C2 1.386(9) no
C2 C3 1.412(7) no
C3 C7 1.457(7) no
C3 C4 1.414(8) no
C4 C5 1.390(7) no
C5 C6 1.385(9) no
C8 C9 1.530(6) no
C9 C11 1.539(6) no
C9 C10 1.538(7) no
C11 C12 1.393(6) no
C11 C16 1.388(7) no
C12 C13 1.407(7) no
C13 C14 1.395(7) no
C14 C17 1.517(8) no
C14 C15 1.399(7) no
C15 C16 1.389(8) no
C17 C18 1.582(8) no
C18 C20 1.522(8) no
C18 C19 1.529(7) no
C2 H2 0.9500 no
C5 H5 0.9500 no
C6 H6 0.9500 no
C7 H7 0.9500 no
C9 H9 1.0000 no
C10 H10A 0.9800 no
C10 H10B 0.9800 no
C10 H10C 0.9800 no
C12 H12 0.9500 no
C13 H13 0.9500 no
C15 H15 0.9500 no
C16 H16 0.9500 no
C17 H17A 0.9900 no
C17 H17B 0.9900 no
C18 H18 1.0000 no
C19 H19A 0.9800 no
C19 H19B 0.9800 no
C19 H19C 0.9800 no
C20 H20A 0.9800 no
C20 H20B 0.9800 no
C20 H20C 0.9800 no

loop_
_geom_hbond_atom_site_label_D
_geom_hbond_atom_site_label_H
_geom_hbond_atom_site_label_A
_geom_hbond_site_symmetry_A
_geom_hbond_distance_DH
_geom_hbond_distance_HA
_geom_hbond_distance_DA
_geom_hbond_angle_DHA
_geom_hbond_publ_flag
O1 H1 N1 . 0.84 1.90 2.626(5) 143 yes
N2 H2A O2 4_555 0.88(2) 1.98(2) 2.804(5) 156(4) yes
O21 H21 N21 . 0.84 1.89 2.616(5) 144 yes
N22 H22A O22 4_555 0.88(2) 1.98(2) 2.803(5) 155(4) yes
O41 H41 N41 . 0.84 1.87 2.610(5) 146 yes
N42 H42A O42 4_555 0.88(2) 1.980(10) 2.813(5) 158(4) yes
C27 H27 O22 4_555 0.95 2.55 3.218(6) 128 yes
C55 H55 O41 4_555 0.95 2.55 3.357(6) 142 yes
C10 H10A Cg4 1_555 0.98 2.78 3.734(6) 164 yes
C30 H30B Cg6 1_455 0.98 2.72 3.674(6) 163 yes
C50 H50A Cg2 1_555 0.98 2.78 3.733(5) 163 yes
C59A H59C Cg3 4_555 0.98 2.94 3.824(12) 151 yes

loop_
_geom_torsion_atom_site_label_1
_geom_torsion_atom_site_label_2
_geom_torsion_atom_site_label_3
_geom_torsion_atom_site_label_4
_geom_torsion
_geom_torsion_publ_flag
C27 N21 N22 C28 165.3(4) no
N22 N21 C27 C23 178.3(4) no
N21 N22 C28 O22 -4.0(6) no
N21 N22 C28 C29 171.9(3) no
N42 N41 C47 C43 176.6(4) no
C47 N41 N42 C48 166.6(4) no
N41 N42 C48 O42 -9.2(5) no
N41 N42 C48 C49 169.7(3) no
N2 N1 C7 C3 177.7(4) no
C7 N1 N2 C8 164.5(4) no
N1 N2 C8 C9 172.0(4) no
N1 N2 C8 O2 -5.8(6) no
C26 C21 C22 C23 -1.6(7) no
Br21 C21 C22 C23 178.3(4) no
C22 C21 C26 C25 1.1(7) no
Br21 C21 C26 C25 -178.8(4) no
C21 C22 C23 C27 -179.8(4) no
C21 C22 C23 C24 0.0(7) no
C22 C23 C24 O21 -178.7(4) no
C27 C23 C24 O21 1.1(7) no
C22 C23 C24 C25 2.1(7) no
C24 C23 C27 N21 -7.4(7) no
C27 C23 C24 C25 -178.1(4) no
C22 C23 C27 N21 172.4(4) no
C23 C24 C25 C26 -2.6(7) no
O21 C24 C25 C26 178.2(4) no
C24 C25 C26 C21 1.0(7) no
N22 C28 C29 C31 -96.7(4) no
O22 C28 C29 C30 -44.8(5) no
N22 C28 C29 C30 139.3(4) no
O22 C28 C29 C31 79.2(5) no
C28 C29 C31 C36 -106.0(5) no
C30 C29 C31 C32 -167.2(4) no
C30 C29 C31 C36 14.6(7) no
C28 C29 C31 C32 72.2(5) no
C32 C31 C36 C35 0.3(7) no
C29 C31 C36 C35 178.6(5) no
C29 C31 C32 C33 -177.5(5) no
C36 C31 C32 C33 0.8(7) no
C31 C32 C33 C34 -1.0(8) no
C32 C33 C34 C35 -0.1(7) no
C32 C33 C34 C37 -179.2(5) no
C35 C34 C37 C38B -121.8(6) no
C33 C34 C35 C36 1.2(8) no
C33 C34 C37 C38B 57.3(7) no
C37 C34 C35 C36 -179.7(5) no
C34 C35 C36 C31 -1.4(8) no
C34 C37 C38B C40B 63.1(7) no
C34 C37 C38B C39B -174.2(6) no
C42 C41 C46 C45 0.9(8) no
Br41 C41 C42 C43 178.1(4) no
C46 C41 C42 C43 -0.8(7) no
Br41 C41 C46 C45 -178.1(4) no
C41 C42 C43 C47 177.7(4) no
C41 C42 C43 C44 -0.3(7) no
C42 C43 C44 O41 -178.6(4) no
C42 C43 C44 C45 1.3(7) no
C47 C43 C44 O41 3.5(7) no
C44 C43 C47 N41 -9.6(7) no
C47 C43 C44 C45 -176.6(5) no
C42 C43 C47 N41 172.5(4) no
C43 C44 C45 C46 -1.3(8) no
O41 C44 C45 C46 178.6(5) no
C44 C45 C46 C41 0.2(8) no
N42 C48 C49 C51 -99.8(4) no
O42 C48 C49 C50 -44.4(5) no
N42 C48 C49 C50 136.7(4) no
O42 C48 C49 C51 79.1(5) no
C48 C49 C51 C52 -113.5(5) no
C48 C49 C51 C56 64.9(5) no
C50 C49 C51 C56 -175.0(4) no
C50 C49 C51 C52 6.6(6) no
C52 C51 C56 C55 1.5(7) no
C49 C51 C56 C55 -177.0(4) no
C49 C51 C52 C53 178.5(4) no
C56 C51 C52 C53 0.1(7) no
C51 C52 C53 C54 -2.0(8) no
C52 C53 C54 C55 2.3(7) no
C52 C53 C54 C57 -178.6(5) no
C53 C54 C55 C56 -0.7(7) no
C57 C54 C55 C56 -179.8(5) no
C53 C54 C57 C58B -104.0(6) no
C55 C54 C57 C58B 75.1(6) no
C54 C55 C56 C51 -1.2(8) no
C54 C57 C58B C59B 56.4(8) no
C54 C57 C58B C60B -176.2(6) no
C2 C1 C6 C5 2.0(10) no
Br1 C1 C6 C5 -175.7(5) no
Br1 C1 C2 C3 176.2(4) no
C6 C1 C2 C3 -1.5(9) no
C1 C2 C3 C4 -0.9(9) no
C1 C2 C3 C7 178.9(5) no
C2 C3 C4 O1 -177.4(5) no
C2 C3 C4 C5 2.7(8) no
C4 C3 C7 N1 -10.5(8) no
C7 C3 C4 O1 2.8(8) no
C7 C3 C4 C5 -177.0(5) no
C2 C3 C7 N1 169.8(5) no
O1 C4 C5 C6 177.9(6) no
C3 C4 C5 C6 -2.3(9) no
C4 C5 C6 C1 -0.1(10) no
O2 C8 C9 C10 -41.6(6) no
O2 C8 C9 C11 82.8(5) no
N2 C8 C9 C10 140.6(4) no
N2 C8 C9 C11 -95.0(5) no
C8 C9 C11 C12 -104.7(5) no
C8 C9 C11 C16 72.0(5) no
C10 C9 C11 C12 16.0(7) no
C10 C9 C11 C16 -167.3(4) no
C9 C11 C12 C13 176.0(4) no
C16 C11 C12 C13 -0.6(7) no
C9 C11 C16 C15 -174.9(5) no
C12 C11 C16 C15 1.9(7) no
C11 C12 C13 C14 -2.5(7) no
C12 C13 C14 C15 4.2(7) no
C12 C13 C14 C17 -178.2(5) no
C13 C14 C15 C16 -2.9(8) no
C17 C14 C15 C16 179.5(5) no
C13 C14 C17 C18 -79.1(6) no
C15 C14 C17 C18 98.4(6) no
C14 C15 C16 C11 -0.1(8) no
C14 C17 C18 C19 -59.9(6) no
C14 C17 C18 C20 177.5(5) no
